data_4069478
loop_
_publ_author_name
'Takaoka, Ayumi'
'Mendiratta, Arjun'
'Peters, Jonas C.'

_publ_contact_author 'Jonas C. Peters'
_publ_contact_author_email jcpeters@mit.edu
_publ_section_title
;
 E-H Bond Activation Reactions (E = H, C, Si, Ge) at Ruthenium:
 Terminal Phosphides, Silylenes, and Germylenes
;
_journal_issue 13
_journal_name_full Organometallics
_journal_page_first 3744
_journal_paper_doi 10.1021/om900216u
_journal_volume 28
_journal_year 2009
_chemical_formula_sum 'C69 H55 B O2 P3 Ru Si'
_chemical_formula_weight 1149.01
_chemical_name_common '[SiPPh2PPh-B(cat)]Ru(mu-H)'
_space_group_IT_number 14
_symmetry_cell_setting monoclinic
_symmetry_space_group_name_Hall '-P 2yn'
_symmetry_space_group_name_H-M 'P 1 21/n 1'
_atom_sites_solution_hydrogens geom
_atom_sites_solution_primary direct
_atom_sites_solution_secondary difmap
_audit_creation_method SHELXL-97
_cell_angle_alpha 90.00
_cell_angle_beta 94.4350(10)
_cell_angle_gamma 90.00
_cell_formula_units_Z 4
_cell_length_a 16.0510(8)
_cell_length_b 13.6018(6)
_cell_length_c 24.8745(12)
_cell_measurement_reflns_used 9512
_cell_measurement_temperature 100(2)
_cell_measurement_theta_max 30.60
_cell_measurement_theta_min 2.50
_cell_volume 5414.4(4)
_computing_cell_refinement 'SAINT 7.46A (Bruker-AXS, 2008)'
_computing_data_collection 'APEX2 3.0 (Bruker-AXS, 2008)'
_computing_data_reduction 'SAINT 7.46A (Bruker-AXS, 2008)'
_computing_molecular_graphics 'Bruker SHELXTL'
_computing_publication_material 'Bruker SHELXTL'
_computing_structure_refinement 'SHELXL-97 (Sheldrick, 2008)'
_computing_structure_solution 'SHELXS-97 (Sheldrick, 2008)'
_diffrn_ambient_temperature 100(2)
_diffrn_detector_area_resol_mean 8.3
_diffrn_measured_fraction_theta_full 0.988
_diffrn_measured_fraction_theta_max 0.988
_diffrn_measurement_device_type 'Bruker Smart APEX CCD'
_diffrn_measurement_method 'omega and phi scans'
_diffrn_radiation_monochromator graphite
_diffrn_radiation_source 'fine-focus sealed tube'
_diffrn_radiation_type MoK\a
_diffrn_radiation_wavelength 0.71073
_diffrn_reflns_av_R_equivalents 0.0763
_diffrn_reflns_av_sigmaI/netI 0.0507
_diffrn_reflns_limit_h_max 22
_diffrn_reflns_limit_h_min -22
_diffrn_reflns_limit_k_max 19
_diffrn_reflns_limit_k_min -19
_diffrn_reflns_limit_l_max 35
_diffrn_reflns_limit_l_min -35
_diffrn_reflns_number 115841
_diffrn_reflns_theta_full 30.69
_diffrn_reflns_theta_max 30.69
_diffrn_reflns_theta_min 1.46
_exptl_absorpt_coefficient_mu 0.449
_exptl_absorpt_correction_T_max 0.9565
_exptl_absorpt_correction_T_min 0.8960
_exptl_absorpt_correction_type multi-scan
_exptl_absorpt_process_details 'SADABS (Sheldrick, 2008)'
_exptl_crystal_colour brown
_exptl_crystal_density_diffrn 1.410
_exptl_crystal_density_meas ?
_exptl_crystal_density_method 'not measured'
_exptl_crystal_description block
_exptl_crystal_F_000 2372
_exptl_crystal_size_max 0.25
_exptl_crystal_size_mid 0.15
_exptl_crystal_size_min 0.10
_refine_diff_density_max 0.687
_refine_diff_density_min -0.500
_refine_diff_density_rms 0.093
_refine_ls_extinction_method none
_refine_ls_goodness_of_fit_ref 1.025
_refine_ls_hydrogen_treatment mixed
_refine_ls_matrix_type full
_refine_ls_number_parameters 698
_refine_ls_number_reflns 16591
_refine_ls_number_restraints 0
_refine_ls_restrained_S_all 1.025
_refine_ls_R_factor_all 0.0636
_refine_ls_R_factor_gt 0.0409
_refine_ls_shift/su_max 0.001
_refine_ls_shift/su_mean 0.000
_refine_ls_structure_factor_coef Fsqd
_refine_ls_weighting_details 'calc w=1/[\s^2^(Fo^2^)+(0.0301P)^2^+5.9693P] where P=(Fo^2^+2Fc^2^)/3'
_refine_ls_weighting_scheme calc
_refine_ls_wR_factor_gt 0.0837
_refine_ls_wR_factor_ref 0.0954
_reflns_number_gt 12558
_reflns_number_total 16591
_reflns_threshold_expression >2sigma(I)
_cod_data_source_file om900216u_si_002.cif
_cod_data_source_block 08062
_cod_depositor_comments
;
The following automatic conversions were performed:

'_symmetry_cell_setting' value 'Monoclinic' changed to 'monoclinic'
according to /home/saulius/struct/CIF-dictionaries/cif_core.dic
dictionary named 'cif_core.dic' version 2.4.2 from 2011-04-26.

Automatic conversion script
Id: cif_fix_values 1715 2011-07-08 13:25:40Z adriana 

Some obvious sintax errors have been fixed miguel

The following automatic conversions were performed:

'_exptl_crystal_density_meas' value 'not measured' was changed to '?'
- the value is perceived as not measured.

Automatic conversion script
Id: cif_fix_values 3008 2015-01-20 13:52:24Z robertas 
;
_cod_original_sg_symbol_H-M 'P2(1)/n  '
_cod_database_code 4069478

loop_
_symmetry_equiv_pos_as_xyz
'x, y, z'
'-x+1/2, y+1/2, -z+1/2'
'-x, -y, -z'
'x-1/2, -y-1/2, z-1/2'

loop_
_atom_site_label
_atom_site_type_symbol
_atom_site_fract_x
_atom_site_fract_y
_atom_site_fract_z
_atom_site_U_iso_or_equiv
_atom_site_adp_type
_atom_site_occupancy
_atom_site_symmetry_multiplicity
_atom_site_calc_flag
_atom_site_refinement_flags
Ru Ru 0.449638(10) 0.722972(11) 0.177195(6) 0.01226(4) Uani 1 1 d .
Si Si 0.43712(4) 0.72471(4) 0.26833(2) 0.01334(11) Uani 1 1 d .
P1 P 0.54714(3) 0.84401(4) 0.20327(2) 0.01383(10) Uani 1 1 d .
P2 P 0.53564(3) 0.58937(4) 0.19986(2) 0.01394(10) Uani 1 1 d .
P3 P 0.31701(3) 0.65138(4) 0.17543(2) 0.01426(10) Uani 1 1 d .
B B 0.41951(15) 0.84860(17) 0.10675(10) 0.0169(4) Uani 1 1 d .
O1 O 0.45977(10) 0.75898(11) 0.08447(6) 0.0191(3) Uani 1 1 d .
O2 O 0.34175(10) 0.86269(11) 0.07318(6) 0.0216(3) Uani 1 1 d .
C1 C 0.45794(13) 0.85424(14) 0.29427(8) 0.0152(4) Uani 1 1 d .
C2 C 0.43481(14) 0.89774(16) 0.34187(9) 0.0192(4) Uani 1 1 d .
H2 H 0.4007 0.8622 0.3647 0.023 Uiso 1 1 calc R
C3 C 0.46105(15) 0.99233(17) 0.35620(9) 0.0227(5) Uani 1 1 d .
H3 H 0.4453 1.0205 0.3889 0.027 Uiso 1 1 calc R
C4 C 0.50997(15) 1.04569(16) 0.32322(10) 0.0240(5) Uani 1 1 d .
H4 H 0.5265 1.1108 0.3329 0.029 Uiso 1 1 calc R
C5 C 0.53508(14) 1.00420(16) 0.27589(9) 0.0199(4) Uani 1 1 d .
H5 H 0.5691 1.0405 0.2534 0.024 Uiso 1 1 calc R
C6 C 0.50973(13) 0.90849(15) 0.26184(8) 0.0156(4) Uani 1 1 d .
C7 C 0.52361(13) 0.64936(15) 0.30424(8) 0.0159(4) Uani 1 1 d .
C8 C 0.54299(14) 0.65050(16) 0.36053(9) 0.0204(4) Uani 1 1 d .
H8 H 0.5121 0.6918 0.3826 0.025 Uiso 1 1 calc R
C9 C 0.60665(15) 0.59198(18) 0.38407(9) 0.0252(5) Uani 1 1 d .
H9 H 0.6191 0.5929 0.4220 0.030 Uiso 1 1 calc R
C10 C 0.65194(16) 0.53205(19) 0.35177(10) 0.0284(5) Uani 1 1 d .
H10 H 0.6959 0.4925 0.3678 0.034 Uiso 1 1 calc R
C11 C 0.63367(16) 0.52946(19) 0.29676(10) 0.0282(5) Uani 1 1 d .
H11 H 0.6644 0.4871 0.2752 0.034 Uiso 1 1 calc R
C12 C 0.57011(13) 0.58884(15) 0.27238(8) 0.0172(4) Uani 1 1 d .
C13 C 0.33733(13) 0.66485(14) 0.28754(8) 0.0157(4) Uani 1 1 d .
C14 C 0.31311(14) 0.64730(15) 0.33989(9) 0.0187(4) Uani 1 1 d .
H14 H 0.3482 0.6687 0.3701 0.022 Uiso 1 1 calc R
C15 C 0.23904(14) 0.59933(16) 0.34802(9) 0.0204(4) Uani 1 1 d .
H15 H 0.2241 0.5875 0.3837 0.024 Uiso 1 1 calc R
C16 C 0.18639(14) 0.56833(16) 0.30430(9) 0.0210(4) Uani 1 1 d .
H16 H 0.1350 0.5369 0.3101 0.025 Uiso 1 1 calc R
C17 C 0.20890(14) 0.58334(15) 0.25232(9) 0.0188(4) Uani 1 1 d .
H17 H 0.1730 0.5622 0.2224 0.023 Uiso 1 1 calc R
C18 C 0.28475(13) 0.62972(14) 0.24395(8) 0.0159(4) Uani 1 1 d .
C19 C 0.65682(13) 0.82057(15) 0.22636(9) 0.0179(4) Uani 1 1 d .
C20 C 0.67876(15) 0.80115(16) 0.28060(10) 0.0240(5) Uani 1 1 d .
H20 H 0.6384 0.8089 0.3063 0.029 Uiso 1 1 calc R
C21 C 0.75917(16) 0.77057(19) 0.29755(12) 0.0326(6) Uani 1 1 d .
H21 H 0.7735 0.7577 0.3346 0.039 Uiso 1 1 calc R
C22 C 0.81812(16) 0.75894(18) 0.26060(13) 0.0343(6) Uani 1 1 d .
H22 H 0.8727 0.7366 0.2721 0.041 Uiso 1 1 calc R
C23 C 0.79799(15) 0.77978(18) 0.20679(12) 0.0316(6) Uani 1 1 d .
H23 H 0.8391 0.7732 0.1815 0.038 Uiso 1 1 calc R
C24 C 0.71764(15) 0.81032(16) 0.18953(10) 0.0236(5) Uani 1 1 d .
H24 H 0.7041 0.8243 0.1525 0.028 Uiso 1 1 calc R
C25 C 0.55019(14) 0.93959(15) 0.15156(8) 0.0168(4) Uani 1 1 d .
C26 C 0.61371(15) 1.01013(16) 0.15086(9) 0.0210(4) Uani 1 1 d .
H26 H 0.6592 1.0094 0.1777 0.025 Uiso 1 1 calc R
C27 C 0.60969(16) 1.08136(17) 0.11049(10) 0.0259(5) Uani 1 1 d .
H27 H 0.6529 1.1289 0.1096 0.031 Uiso 1 1 calc R
C28 C 0.54325(17) 1.08337(16) 0.07174(9) 0.0261(5) Uani 1 1 d .
H28 H 0.5406 1.1326 0.0446 0.031 Uiso 1 1 calc R
C29 C 0.48000(15) 1.01315(16) 0.07245(9) 0.0218(5) Uani 1 1 d .
H29 H 0.4342 1.0156 0.0459 0.026 Uiso 1 1 calc R
C30 C 0.48310(14) 0.93905(15) 0.11174(8) 0.0177(4) Uani 1 1 d .
C31 C 0.62877(13) 0.58592(15) 0.16080(9) 0.0166(4) Uani 1 1 d .
C32 C 0.69621(15) 0.5223(2) 0.17208(10) 0.0296(5) Uani 1 1 d .
H32 H 0.6954 0.4778 0.2014 0.036 Uiso 1 1 calc R
C33 C 0.76443(16) 0.5233(2) 0.14098(10) 0.0324(6) Uani 1 1 d .
H33 H 0.8109 0.4816 0.1501 0.039 Uiso 1 1 calc R
C34 C 0.76497(16) 0.58461(18) 0.09691(10) 0.0276(5) Uani 1 1 d .
H34 H 0.8120 0.5859 0.0759 0.033 Uiso 1 1 calc R
C35 C 0.69738(17) 0.64365(17) 0.08345(10) 0.0280(5) Uani 1 1 d .
H35 H 0.6967 0.6839 0.0522 0.034 Uiso 1 1 calc R
C36 C 0.62959(15) 0.64518(16) 0.11524(9) 0.0233(5) Uani 1 1 d .
H36 H 0.5835 0.6871 0.1057 0.028 Uiso 1 1 calc R
C37 C 0.50333(13) 0.46013(15) 0.19024(9) 0.0169(4) Uani 1 1 d .
C38 C 0.48192(14) 0.40098(16) 0.23295(10) 0.0218(4) Uani 1 1 d .
H38 H 0.4805 0.4283 0.2680 0.026 Uiso 1 1 calc R
C39 C 0.46259(15) 0.30146(17) 0.22419(11) 0.0266(5) Uani 1 1 d .
H39 H 0.4473 0.2617 0.2532 0.032 Uiso 1 1 calc R
C40 C 0.46574(15) 0.26107(17) 0.17360(11) 0.0284(5) Uani 1 1 d .
H40 H 0.4547 0.1930 0.1682 0.034 Uiso 1 1 calc R
C41 C 0.48496(15) 0.31938(17) 0.13067(11) 0.0258(5) Uani 1 1 d .
H41 H 0.4861 0.2916 0.0957 0.031 Uiso 1 1 calc R
C42 C 0.50265(14) 0.41872(16) 0.13876(10) 0.0214(4) Uani 1 1 d .
H42 H 0.5144 0.4588 0.1090 0.026 Uiso 1 1 calc R
C43 C 0.29581(13) 0.53405(15) 0.14147(9) 0.0173(4) Uani 1 1 d .
C44 C 0.29383(13) 0.44583(16) 0.17000(10) 0.0205(4) Uani 1 1 d .
H44 H 0.2990 0.4469 0.2083 0.025 Uiso 1 1 calc R
C45 C 0.28450(15) 0.35669(16) 0.14321(11) 0.0266(5) Uani 1 1 d .
H45 H 0.2830 0.2973 0.1632 0.032 Uiso 1 1 calc R
C46 C 0.27739(16) 0.35402(17) 0.08754(11) 0.0300(6) Uani 1 1 d .
H46 H 0.2701 0.2930 0.0692 0.036 Uiso 1 1 calc R
C47 C 0.28086(16) 0.44060(18) 0.05858(11) 0.0287(5) Uani 1 1 d .
H47 H 0.2768 0.4388 0.0203 0.034 Uiso 1 1 calc R
C48 C 0.29036(15) 0.53053(17) 0.08527(9) 0.0229(5) Uani 1 1 d .
H48 H 0.2931 0.5896 0.0651 0.027 Uiso 1 1 calc R
C49 C 0.22727(13) 0.72936(14) 0.15181(8) 0.0150(4) Uani 1 1 d .
C50 C 0.22226(14) 0.82303(15) 0.17496(9) 0.0197(4) Uani 1 1 d .
H50 H 0.2676 0.8465 0.1983 0.024 Uiso 1 1 calc R
C51 C 0.15259(14) 0.88181(16) 0.16447(9) 0.0219(5) Uani 1 1 d .
H51 H 0.1504 0.9450 0.1806 0.026 Uiso 1 1 calc R
C52 C 0.08552(15) 0.84845(17) 0.13019(9) 0.0221(5) Uani 1 1 d .
H52 H 0.0371 0.8880 0.1233 0.027 Uiso 1 1 calc R
C53 C 0.09050(15) 0.75708(17) 0.10640(9) 0.0232(5) Uani 1 1 d .
H53 H 0.0456 0.7343 0.0825 0.028 Uiso 1 1 calc R
C54 C 0.16084(14) 0.69780(16) 0.11711(9) 0.0207(4) Uani 1 1 d .
H54 H 0.1632 0.6351 0.1004 0.025 Uiso 1 1 calc R
C55 C 0.40630(14) 0.72752(16) 0.04195(8) 0.0197(4) Uani 1 1 d .
C56 C 0.41819(17) 0.65018(18) 0.00744(10) 0.0268(5) Uani 1 1 d .
H56 H 0.4671 0.6107 0.0111 0.032 Uiso 1 1 calc R
C57 C 0.35433(17) 0.63271(19) -0.03333(10) 0.0313(6) Uani 1 1 d .
H57 H 0.3599 0.5802 -0.0580 0.038 Uiso 1 1 calc R
C58 C 0.28388(18) 0.6905(2) -0.03803(10) 0.0312(6) Uani 1 1 d .
H58 H 0.2414 0.6763 -0.0657 0.037 Uiso 1 1 calc R
C59 C 0.27281(16) 0.76978(18) -0.00334(10) 0.0271(5) Uani 1 1 d .
H59 H 0.2240 0.8095 -0.0069 0.033 Uiso 1 1 calc R
C60 C 0.33630(15) 0.78752(16) 0.03628(9) 0.0209(4) Uani 1 1 d .
C61 C 0.09795(18) 0.0535(2) 0.02805(11) 0.0333(6) Uani 1 1 d .
H61 H 0.0561 0.0308 0.0500 0.040 Uiso 1 1 calc R
C62 C 0.17416(17) 0.00746(19) 0.02993(10) 0.0292(5) Uani 1 1 d .
H62 H 0.1849 -0.0470 0.0534 0.035 Uiso 1 1 calc R
C63 C 0.23564(18) 0.0398(2) -0.00216(10) 0.0335(6) Uani 1 1 d .
H63 H 0.2881 0.0071 -0.0012 0.040 Uiso 1 1 calc R
C64 C 0.2199(2) 0.1198(2) -0.03553(11) 0.0429(8) Uani 1 1 d .
H64 H 0.2620 0.1429 -0.0572 0.051 Uiso 1 1 calc R
C65 C 0.1436(3) 0.1664(2) -0.03763(12) 0.0501(9) Uani 1 1 d .
H65 H 0.1330 0.2214 -0.0608 0.060 Uiso 1 1 calc R
C66 C 0.0822(2) 0.1330(2) -0.00588(12) 0.0445(8) Uani 1 1 d .
H66 H 0.0294 0.1647 -0.0074 0.053 Uiso 1 1 calc R
C67 C 0.06196(17) 0.4298(2) 0.00749(10) 0.0327(6) Uani 1 1 d .
H67 H 0.1046 0.3815 0.0126 0.039 Uiso 1 1 calc R
C68 C 0.08251(17) 0.5260(2) -0.00426(10) 0.0329(6) Uani 1 1 d .
H68 H 0.1393 0.5436 -0.0071 0.039 Uiso 1 1 calc R
C69 C 0.02080(17) 0.5960(2) -0.01185(10) 0.0321(6) Uani 1 1 d .
H69 H 0.0349 0.6619 -0.0201 0.039 Uiso 1 1 calc R
H1 H 0.3935(15) 0.8301(17) 0.1558(9) 0.016(6) Uiso 1 1 d .

loop_
_atom_site_aniso_label
_atom_site_aniso_U_11
_atom_site_aniso_U_22
_atom_site_aniso_U_33
_atom_site_aniso_U_23
_atom_site_aniso_U_13
_atom_site_aniso_U_12
Ru 0.01293(8) 0.01095(7) 0.01281(7) 0.00021(6) 0.00050(5) -0.00012(6)
Si 0.0135(3) 0.0134(2) 0.0130(2) 0.0002(2) 0.0008(2) 0.0003(2)
P1 0.0136(3) 0.0129(2) 0.0150(2) -0.00020(18) 0.00122(19) -0.00141(18)
P2 0.0145(3) 0.0124(2) 0.0150(2) 0.00060(18) 0.00185(19) 0.00090(18)
P3 0.0141(3) 0.0125(2) 0.0160(2) 0.00004(18) -0.00005(19) -0.00110(18)
B 0.0179(12) 0.0167(10) 0.0160(11) 0.0007(8) 0.0016(9) 0.0012(9)
O1 0.0223(8) 0.0190(7) 0.0159(7) -0.0013(6) 0.0012(6) -0.0015(6)
O2 0.0244(8) 0.0193(7) 0.0202(8) -0.0013(6) -0.0034(6) 0.0008(6)
C1 0.0159(10) 0.0150(9) 0.0142(9) -0.0011(7) -0.0008(8) 0.0016(7)
C2 0.0182(11) 0.0206(10) 0.0189(10) -0.0010(8) 0.0014(8) 0.0020(8)
C3 0.0265(12) 0.0230(11) 0.0185(11) -0.0064(8) 0.0005(9) 0.0048(9)
C4 0.0274(13) 0.0177(10) 0.0265(12) -0.0070(9) -0.0003(10) 0.0003(9)
C5 0.0227(11) 0.0170(10) 0.0202(11) -0.0011(8) 0.0025(9) -0.0022(8)
C6 0.0152(10) 0.0162(9) 0.0150(9) -0.0038(7) -0.0002(8) 0.0004(7)
C7 0.0154(10) 0.0161(9) 0.0160(10) 0.0015(7) 0.0001(8) -0.0003(7)
C8 0.0212(11) 0.0241(11) 0.0159(10) -0.0001(8) 0.0006(8) 0.0024(8)
C9 0.0253(12) 0.0325(12) 0.0173(11) 0.0046(9) -0.0021(9) 0.0006(10)
C10 0.0253(13) 0.0365(13) 0.0228(12) 0.0075(10) -0.0019(10) 0.0125(10)
C11 0.0307(14) 0.0312(12) 0.0227(12) 0.0038(10) 0.0023(10) 0.0153(10)
C12 0.0182(10) 0.0166(9) 0.0165(10) 0.0038(7) 0.0006(8) 0.0016(8)
C13 0.0166(10) 0.0116(8) 0.0194(10) 0.0016(7) 0.0032(8) 0.0029(7)
C14 0.0212(11) 0.0189(10) 0.0162(10) 0.0019(8) 0.0021(8) 0.0024(8)
C15 0.0229(11) 0.0190(10) 0.0199(11) 0.0044(8) 0.0063(9) 0.0032(8)
C16 0.0184(11) 0.0170(10) 0.0285(12) 0.0036(8) 0.0072(9) 0.0009(8)
C17 0.0176(11) 0.0175(9) 0.0211(11) -0.0003(8) 0.0006(8) -0.0008(8)
C18 0.0156(10) 0.0141(9) 0.0183(10) 0.0016(7) 0.0039(8) 0.0009(7)
C19 0.0161(10) 0.0134(9) 0.0238(11) -0.0018(8) -0.0012(8) -0.0029(7)
C20 0.0197(11) 0.0215(11) 0.0302(12) 0.0038(9) -0.0014(9) -0.0008(8)
C21 0.0236(13) 0.0295(13) 0.0428(15) 0.0075(11) -0.0104(11) -0.0020(10)
C22 0.0168(12) 0.0225(12) 0.0623(19) 0.0022(12) -0.0047(12) 0.0017(9)
C23 0.0166(11) 0.0247(11) 0.0542(17) -0.0082(11) 0.0083(11) -0.0038(9)
C24 0.0197(11) 0.0204(10) 0.0314(13) -0.0038(9) 0.0054(9) -0.0029(8)
C25 0.0194(11) 0.0140(9) 0.0174(10) 0.0006(7) 0.0044(8) -0.0009(7)
C26 0.0228(12) 0.0192(10) 0.0213(11) -0.0026(8) 0.0026(9) -0.0040(8)
C27 0.0338(14) 0.0176(10) 0.0270(12) 0.0012(9) 0.0078(10) -0.0099(9)
C28 0.0423(15) 0.0150(10) 0.0218(11) 0.0035(8) 0.0066(10) -0.0005(9)
C29 0.0291(13) 0.0191(10) 0.0169(10) 0.0013(8) -0.0001(9) 0.0002(9)
C30 0.0229(11) 0.0139(9) 0.0163(10) -0.0004(7) 0.0028(8) 0.0005(8)
C31 0.0161(10) 0.0143(9) 0.0195(10) -0.0024(7) 0.0026(8) -0.0026(7)
C32 0.0221(12) 0.0433(15) 0.0240(12) 0.0073(11) 0.0051(10) 0.0088(11)
C33 0.0161(12) 0.0512(16) 0.0300(13) -0.0015(12) 0.0028(10) 0.0077(11)
C34 0.0233(12) 0.0317(12) 0.0289(13) -0.0091(10) 0.0100(10) -0.0065(10)
C35 0.0391(15) 0.0190(10) 0.0279(12) -0.0006(9) 0.0158(11) -0.0012(10)
C36 0.0276(13) 0.0185(10) 0.0248(12) 0.0016(8) 0.0086(9) 0.0037(9)
C37 0.0122(10) 0.0141(9) 0.0246(11) 0.0008(8) 0.0034(8) 0.0008(7)
C38 0.0180(11) 0.0200(10) 0.0279(12) 0.0042(9) 0.0043(9) -0.0005(8)
C39 0.0207(12) 0.0191(10) 0.0405(14) 0.0086(9) 0.0045(10) -0.0022(8)
C40 0.0205(12) 0.0154(10) 0.0496(16) -0.0037(10) 0.0036(11) -0.0024(8)
C41 0.0224(12) 0.0210(11) 0.0345(13) -0.0072(9) 0.0048(10) -0.0030(9)
C42 0.0182(11) 0.0192(10) 0.0273(12) -0.0013(8) 0.0036(9) -0.0015(8)
C43 0.0144(10) 0.0155(9) 0.0220(11) -0.0012(8) 0.0001(8) -0.0005(7)
C44 0.0150(10) 0.0180(10) 0.0286(12) -0.0003(8) 0.0016(9) -0.0016(8)
C45 0.0195(12) 0.0149(10) 0.0450(15) -0.0007(9) 0.0007(10) -0.0018(8)
C46 0.0247(13) 0.0190(11) 0.0453(15) -0.0119(10) -0.0040(11) -0.0014(9)
C47 0.0266(13) 0.0292(12) 0.0295(13) -0.0110(10) -0.0033(10) 0.0014(10)
C48 0.0233(12) 0.0210(10) 0.0242(11) -0.0034(9) 0.0000(9) 0.0017(9)
C49 0.0137(9) 0.0141(9) 0.0171(9) 0.0026(7) 0.0011(7) 0.0000(7)
C50 0.0162(11) 0.0176(10) 0.0253(11) -0.0013(8) 0.0017(8) -0.0017(8)
C51 0.0236(12) 0.0161(10) 0.0267(12) 0.0006(8) 0.0066(9) 0.0010(8)
C52 0.0206(11) 0.0233(11) 0.0227(11) 0.0068(9) 0.0034(9) 0.0063(9)
C53 0.0205(11) 0.0270(11) 0.0213(11) 0.0023(9) -0.0036(9) 0.0005(9)
C54 0.0202(11) 0.0188(10) 0.0229(11) -0.0005(8) 0.0007(9) 0.0007(8)
C55 0.0241(11) 0.0202(10) 0.0148(10) -0.0005(8) 0.0022(8) -0.0037(8)
C56 0.0321(14) 0.0262(12) 0.0228(12) -0.0055(9) 0.0058(10) -0.0050(10)
C57 0.0383(15) 0.0324(13) 0.0239(12) -0.0099(10) 0.0069(11) -0.0117(11)
C58 0.0384(15) 0.0382(14) 0.0163(11) -0.0019(10) -0.0027(10) -0.0124(11)
C59 0.0287(13) 0.0284(12) 0.0233(12) 0.0038(9) -0.0041(10) -0.0045(10)
C60 0.0252(12) 0.0201(10) 0.0171(10) 0.0004(8) -0.0007(8) -0.0036(9)
C61 0.0356(15) 0.0369(14) 0.0270(13) -0.0033(11) -0.0006(11) 0.0021(11)
C62 0.0389(15) 0.0290(12) 0.0190(11) 0.0016(9) -0.0013(10) -0.0013(11)
C63 0.0348(15) 0.0404(15) 0.0247(13) -0.0037(11) -0.0018(11) -0.0056(12)
C64 0.066(2) 0.0378(15) 0.0255(14) -0.0025(11) 0.0060(14) -0.0220(15)
C65 0.092(3) 0.0265(14) 0.0300(15) 0.0053(11) -0.0038(16) -0.0014(16)
C66 0.056(2) 0.0359(15) 0.0399(17) -0.0039(13) -0.0096(14) 0.0149(14)
C67 0.0299(14) 0.0406(15) 0.0273(13) -0.0050(11) 0.0002(11) 0.0061(11)
C68 0.0272(14) 0.0450(15) 0.0268(13) -0.0101(11) 0.0036(10) -0.0019(11)
C69 0.0374(15) 0.0349(14) 0.0241(13) -0.0060(10) 0.0020(11) -0.0029(11)

loop_
_atom_type_symbol
_atom_type_description
_atom_type_scat_dispersion_real
_atom_type_scat_dispersion_imag
_atom_type_scat_source
C C 0.0033 0.0016 'International Tables Vol C Tables 4.2.6.8 and 6.1.1.4'
H H 0.0000 0.0000 'International Tables Vol C Tables 4.2.6.8 and 6.1.1.4'
B B 0.0013 0.0007 'International Tables Vol C Tables 4.2.6.8 and 6.1.1.4'
O O 0.0106 0.0060 'International Tables Vol C Tables 4.2.6.8 and 6.1.1.4'
Si Si 0.0817 0.0704 'International Tables Vol C Tables 4.2.6.8 and 6.1.1.4'
P P 0.1023 0.0942 'International Tables Vol C Tables 4.2.6.8 and 6.1.1.4'
Ru Ru -1.2594 0.8363 'International Tables Vol C Tables 4.2.6.8 and 6.1.1.4'

loop_
_geom_angle_atom_site_label_1
_geom_angle_atom_site_label_2
_geom_angle_atom_site_label_3
_geom_angle
_geom_angle_site_symmetry_1
_geom_angle_site_symmetry_3
Si Ru P2 82.18(2) . .
Si Ru P1 79.96(2) . .
P2 Ru P1 96.40(2) . .
Si Ru P3 82.74(2) . .
P2 Ru P3 101.632(19) . .
P1 Ru P3 152.99(2) . .
Si Ru O1 167.47(4) . .
P2 Ru O1 108.22(4) . .
P1 Ru O1 91.70(4) . .
P3 Ru O1 101.43(4) . .
Si Ru B 131.90(6) . .
P2 Ru B 142.49(6) . .
P1 Ru B 78.40(6) . .
P3 Ru B 98.44(6) . .
O1 Ru B 36.14(7) . .
Si Ru H1 101.9(8) . .
P2 Ru H1 173.5(8) . .
P1 Ru H1 79.5(8) . .
P3 Ru H1 84.0(8) . .
O1 Ru H1 67.1(8) . .
B Ru H1 31.9(8) . .
C13 Si C7 104.61(9) . .
C13 Si C1 116.38(9) . .
C7 Si C1 103.81(9) . .
C13 Si Ru 112.73(7) . .
C7 Si Ru 110.12(7) . .
C1 Si Ru 108.64(7) . .
C25 P1 C19 105.41(10) . .
C25 P1 C6 104.22(9) . .
C19 P1 C6 101.45(10) . .
C25 P1 Ru 111.10(7) . .
C19 P1 Ru 124.86(7) . .
C6 P1 Ru 107.69(7) . .
C37 P2 C12 100.57(10) . .
C37 P2 C31 97.96(9) . .
C12 P2 C31 108.71(10) . .
C37 P2 Ru 123.93(7) . .
C12 P2 Ru 111.57(7) . .
C31 P2 Ru 112.46(7) . .
C43 P3 C18 103.44(10) . .
C43 P3 C49 104.00(9) . .
C18 P3 C49 96.77(9) . .
C43 P3 Ru 120.65(7) . .
C18 P3 Ru 111.69(7) . .
C49 P3 Ru 116.95(7) . .
O2 B O1 105.55(17) . .
O2 B C30 117.15(18) . .
O1 B C30 111.25(18) . .
O2 B Ru 127.51(15) . .
O1 B Ru 68.57(10) . .
C30 B Ru 112.90(14) . .
O2 B H1 103.4(10) . .
O1 B H1 110.8(10) . .
C30 B H1 108.4(10) . .
Ru B H1 44.2(10) . .
C55 O1 B 105.93(17) . .
C55 O1 Ru 126.58(13) . .
B O1 Ru 75.28(11) . .
C60 O2 B 106.99(17) . .
C2 C1 C6 118.00(19) . .
C2 C1 Si 129.00(16) . .
C6 C1 Si 112.79(14) . .
C3 C2 C1 120.9(2) . .
C3 C2 H2 119.6 . .
C1 C2 H2 119.6 . .
C4 C3 C2 120.5(2) . .
C4 C3 H3 119.8 . .
C2 C3 H3 119.8 . .
C3 C4 C5 120.2(2) . .
C3 C4 H4 119.9 . .
C5 C4 H4 119.9 . .
C4 C5 C6 119.3(2) . .
C4 C5 H5 120.3 . .
C6 C5 H5 120.3 . .
C5 C6 C1 121.08(19) . .
C5 C6 P1 122.30(17) . .
C1 C6 P1 116.50(15) . .
C12 C7 C8 118.87(19) . .
C12 C7 Si 117.09(15) . .
C8 C7 Si 124.04(16) . .
C9 C8 C7 120.7(2) . .
C9 C8 H8 119.6 . .
C7 C8 H8 119.6 . .
C8 C9 C10 119.6(2) . .
C8 C9 H9 120.2 . .
C10 C9 H9 120.2 . .
C11 C10 C9 120.6(2) . .
C11 C10 H10 119.7 . .
C9 C10 H10 119.7 . .
C10 C11 C12 120.5(2) . .
C10 C11 H11 119.8 . .
C12 C11 H11 119.8 . .
C7 C12 C11 119.8(2) . .
C7 C12 P2 114.77(15) . .
C11 C12 P2 125.33(17) . .
C18 C13 C14 117.63(19) . .
C18 C13 Si 114.92(15) . .
C14 C13 Si 127.35(16) . .
C15 C14 C13 121.1(2) . .
C15 C14 H14 119.5 . .
C13 C14 H14 119.5 . .
C14 C15 C16 120.4(2) . .
C14 C15 H15 119.8 . .
C16 C15 H15 119.8 . .
C17 C16 C15 119.9(2) . .
C17 C16 H16 120.0 . .
C15 C16 H16 120.0 . .
C16 C17 C18 119.9(2) . .
C16 C17 H17 120.1 . .
C18 C17 H17 120.1 . .
C17 C18 C13 121.02(19) . .
C17 C18 P3 121.26(16) . .
C13 C18 P3 117.67(15) . .
C20 C19 C24 118.6(2) . .
C20 C19 P1 120.02(17) . .
C24 C19 P1 120.91(17) . .
C21 C20 C19 120.7(2) . .
C21 C20 H20 119.7 . .
C19 C20 H20 119.7 . .
C22 C21 C20 120.1(3) . .
C22 C21 H21 120.0 . .
C20 C21 H21 120.0 . .
C21 C22 C23 120.1(2) . .
C21 C22 H22 120.0 . .
C23 C22 H22 120.0 . .
C22 C23 C24 120.1(2) . .
C22 C23 H23 119.9 . .
C24 C23 H23 119.9 . .
C23 C24 C19 120.4(2) . .
C23 C24 H24 119.8 . .
C19 C24 H24 119.8 . .
C26 C25 C30 120.89(19) . .
C26 C25 P1 123.62(17) . .
C30 C25 P1 115.49(15) . .
C27 C26 C25 119.5(2) . .
C27 C26 H26 120.3 . .
C25 C26 H26 120.3 . .
C28 C27 C26 120.5(2) . .
C28 C27 H27 119.8 . .
C26 C27 H27 119.8 . .
C27 C28 C29 120.1(2) . .
C27 C28 H28 120.0 . .
C29 C28 H28 120.0 . .
C28 C29 C30 121.0(2) . .
C28 C29 H29 119.5 . .
C30 C29 H29 119.5 . .
C29 C30 C25 118.1(2) . .
C29 C30 B 120.77(19) . .
C25 C30 B 120.59(18) . .
C36 C31 C32 117.8(2) . .
C36 C31 P2 118.24(17) . .
C32 C31 P2 123.82(17) . .
C33 C32 C31 120.9(2) . .
C33 C32 H32 119.5 . .
C31 C32 H32 119.5 . .
C34 C33 C32 120.2(2) . .
C34 C33 H33 119.9 . .
C32 C33 H33 119.9 . .
C35 C34 C33 119.7(2) . .
C35 C34 H34 120.2 . .
C33 C34 H34 120.2 . .
C34 C35 C36 120.6(2) . .
C34 C35 H35 119.7 . .
C36 C35 H35 119.7 . .
C31 C36 C35 120.7(2) . .
C31 C36 H36 119.7 . .
C35 C36 H36 119.7 . .
C38 C37 C42 118.7(2) . .
C38 C37 P2 122.26(17) . .
C42 C37 P2 119.05(16) . .
C37 C38 C39 120.2(2) . .
C37 C38 H38 119.9 . .
C39 C38 H38 119.9 . .
C40 C39 C38 120.3(2) . .
C40 C39 H39 119.9 . .
C38 C39 H39 119.9 . .
C39 C40 C41 120.2(2) . .
C39 C40 H40 119.9 . .
C41 C40 H40 119.9 . .
C40 C41 C42 120.0(2) . .
C40 C41 H41 120.0 . .
C42 C41 H41 120.0 . .
C41 C42 C37 120.7(2) . .
C41 C42 H42 119.6 . .
C37 C42 H42 119.6 . .
C48 C43 C44 118.6(2) . .
C48 C43 P3 119.26(16) . .
C44 C43 P3 121.82(17) . .
C45 C44 C43 120.9(2) . .
C45 C44 H44 119.6 . .
C43 C44 H44 119.6 . .
C46 C45 C44 120.2(2) . .
C46 C45 H45 119.9 . .
C44 C45 H45 119.9 . .
C45 C46 C47 119.7(2) . .
C45 C46 H46 120.1 . .
C47 C46 H46 120.1 . .
C46 C47 C48 120.4(2) . .
C46 C47 H47 119.8 . .
C48 C47 H47 119.8 . .
C47 C48 C43 120.2(2) . .
C47 C48 H48 119.9 . .
C43 C48 H48 119.9 . .
C54 C49 C50 118.08(19) . .
C54 C49 P3 124.26(16) . .
C50 C49 P3 117.32(16) . .
C51 C50 C49 121.3(2) . .
C51 C50 H50 119.4 . .
C49 C50 H50 119.4 . .
C50 C51 C52 120.1(2) . .
C50 C51 H51 120.0 . .
C52 C51 H51 120.0 . .
C53 C52 C51 119.1(2) . .
C53 C52 H52 120.4 . .
C51 C52 H52 120.4 . .
C52 C53 C54 120.7(2) . .
C52 C53 H53 119.7 . .
C54 C53 H53 119.7 . .
C49 C54 C53 120.8(2) . .
C49 C54 H54 119.6 . .
C53 C54 H54 119.6 . .
O1 C55 C56 127.3(2) . .
O1 C55 C60 110.30(18) . .
C56 C55 C60 122.4(2) . .
C55 C56 C57 116.7(2) . .
C55 C56 H56 121.6 . .
C57 C56 H56 121.6 . .
C58 C57 C56 120.9(2) . .
C58 C57 H57 119.5 . .
C56 C57 H57 119.5 . .
C57 C58 C59 122.0(2) . .
C57 C58 H58 119.0 . .
C59 C58 H58 119.0 . .
C60 C59 C58 116.9(2) . .
C60 C59 H59 121.6 . .
C58 C59 H59 121.6 . .
O2 C60 C59 127.7(2) . .
O2 C60 C55 111.18(19) . .
C59 C60 C55 121.1(2) . .
C62 C61 C66 119.8(3) . .
C62 C61 H61 120.1 . .
C66 C61 H61 120.1 . .
C61 C62 C63 120.5(3) . .
C61 C62 H62 119.7 . .
C63 C62 H62 119.7 . .
C64 C63 C62 119.4(3) . .
C64 C63 H63 120.3 . .
C62 C63 H63 120.3 . .
C65 C64 C63 120.5(3) . .
C65 C64 H64 119.8 . .
C63 C64 H64 119.8 . .
C64 C65 C66 119.8(3) . .
C64 C65 H65 120.1 . .
C66 C65 H65 120.1 . .
C61 C66 C65 120.0(3) . .
C61 C66 H66 120.0 . .
C65 C66 H66 120.0 . .
C68 C67 C69 120.0(3) . 3_565
C68 C67 H67 120.0 . .
C69 C67 H67 120.0 3_565 .
C69 C68 C67 120.1(3) . .
C69 C68 H68 119.9 . .
C67 C68 H68 119.9 . .
C68 C69 C67 119.9(3) . 3_565
C68 C69 H69 120.1 . .
C67 C69 H69 120.1 3_565 .

loop_
_geom_bond_atom_site_label_1
_geom_bond_atom_site_label_2
_geom_bond_distance
_geom_bond_site_symmetry_2
Ru Si 2.2913(6) .
Ru P2 2.3250(5) .
Ru P1 2.3288(5) .
Ru P3 2.3382(6) .
Ru O1 2.3757(15) .
Ru B 2.468(2) .
Ru H1 1.77(2) .
Si C13 1.891(2) .
Si C7 1.893(2) .
Si C1 1.897(2) .
P1 C25 1.832(2) .
P1 C19 1.837(2) .
P1 C6 1.841(2) .
P2 C37 1.843(2) .
P2 C12 1.845(2) .
P2 C31 1.845(2) .
P3 C43 1.825(2) .
P3 C18 1.843(2) .
P3 C49 1.848(2) .
B O2 1.460(3) .
B O1 1.505(3) .
B C30 1.597(3) .
B H1 1.34(2) .
O1 C55 1.378(3) .
O2 C60 1.372(3) .
C1 C2 1.399(3) .
C1 C6 1.411(3) .
C2 C3 1.392(3) .
C2 H2 0.9500 .
C3 C4 1.384(3) .
C3 H3 0.9500 .
C4 C5 1.393(3) .
C4 H4 0.9500 .
C5 C6 1.400(3) .
C5 H5 0.9500 .
C7 C12 1.398(3) .
C7 C8 1.411(3) .
C8 C9 1.389(3) .
C8 H8 0.9500 .
C9 C10 1.389(3) .
C9 H9 0.9500 .
C10 C11 1.377(3) .
C10 H10 0.9500 .
C11 C12 1.402(3) .
C11 H11 0.9500 .
C13 C18 1.405(3) .
C13 C14 1.408(3) .
C14 C15 1.385(3) .
C14 H14 0.9500 .
C15 C16 1.390(3) .
C15 H15 0.9500 .
C16 C17 1.384(3) .
C16 H16 0.9500 .
C17 C18 1.401(3) .
C17 H17 0.9500 .
C19 C20 1.393(3) .
C19 C24 1.397(3) .
C20 C21 1.390(3) .
C20 H20 0.9500 .
C21 C22 1.378(4) .
C21 H21 0.9500 .
C22 C23 1.382(4) .
C22 H22 0.9500 .
C23 C24 1.391(3) .
C23 H23 0.9500 .
C24 H24 0.9500 .
C25 C26 1.401(3) .
C25 C30 1.406(3) .
C26 C27 1.393(3) .
C26 H26 0.9500 .
C27 C28 1.381(4) .
C27 H27 0.9500 .
C28 C29 1.395(3) .
C28 H28 0.9500 .
C29 C30 1.402(3) .
C29 H29 0.9500 .
C31 C36 1.392(3) .
C31 C32 1.397(3) .
C32 C33 1.389(3) .
C32 H32 0.9500 .
C33 C34 1.378(4) .
C33 H33 0.9500 .
C34 C35 1.370(4) .
C34 H34 0.9500 .
C35 C36 1.394(3) .
C35 H35 0.9500 .
C36 H36 0.9500 .
C37 C38 1.397(3) .
C37 C42 1.398(3) .
C38 C39 1.402(3) .
C38 H38 0.9500 .
C39 C40 1.377(4) .
C39 H39 0.9500 .
C40 C41 1.384(4) .
C40 H40 0.9500 .
C41 C42 1.392(3) .
C41 H41 0.9500 .
C42 H42 0.9500 .
C43 C48 1.395(3) .
C43 C44 1.396(3) .
C44 C45 1.386(3) .
C44 H44 0.9500 .
C45 C46 1.381(4) .
C45 H45 0.9500 .
C46 C47 1.384(4) .
C46 H46 0.9500 .
C47 C48 1.395(3) .
C47 H47 0.9500 .
C48 H48 0.9500 .
C49 C54 1.387(3) .
C49 C50 1.403(3) .
C50 C51 1.383(3) .
C50 H50 0.9500 .
C51 C52 1.396(3) .
C51 H51 0.9500 .
C52 C53 1.381(3) .
C52 H52 0.9500 .
C53 C54 1.396(3) .
C53 H53 0.9500 .
C54 H54 0.9500 .
C55 C56 1.380(3) .
C55 C60 1.387(3) .
C56 C57 1.405(4) .
C56 H56 0.9500 .
C57 C58 1.375(4) .
C57 H57 0.9500 .
C58 C59 1.401(4) .
C58 H58 0.9500 .
C59 C60 1.383(3) .
C59 H59 0.9500 .
C61 C62 1.372(4) .
C61 C66 1.383(4) .
C61 H61 0.9500 .
C62 C63 1.388(4) .
C62 H62 0.9500 .
C63 C64 1.380(4) .
C63 H63 0.9500 .
C64 C65 1.377(5) .
C64 H64 0.9500 .
C65 C66 1.386(5) .
C65 H65 0.9500 .
C66 H66 0.9500 .
C67 C68 1.386(4) .
C67 C69 1.386(4) 3_565
C67 H67 0.9500 .
C68 C69 1.377(4) .
C68 H68 0.9500 .
C69 C67 1.386(4) 3_565
C69 H69 0.9500 .
